data_4029452
loop_
_publ_author_name
'Wang, Siyuan'
'Otani, Yuko'
'Liu, Xin'
'Kawahata, Masatoshi'
'Yamaguchi, Kentaro'
'Ohwada, Tomohiko'

_publ_section_title
;
 Robust trans-Amide Helical Structure of Oligomers of Bicyclic Mimics of
 \b-Proline: Impact of Positional Switching of Bridgehead Substituent on
 Amide cis-trans Equilibrium.
;
_journal_issue 11
_journal_name_full 'The Journal of organic chemistry'
_journal_page_first 5287
_journal_page_last 5300
_journal_paper_doi 10.1021/jo500916j
_journal_volume 79
_journal_year 2014
_chemical_absolute_configuration syn
_chemical_formula_sum 'C24 H38 N2 O7'
_chemical_formula_weight 466.56
_chemical_name_systematic
; 
 ? 
;
_space_group_IT_number 18
_symmetry_cell_setting orthorhombic
_symmetry_space_group_name_Hall 'P 2 2ab'
_symmetry_space_group_name_H-M 'P 21 21 2'
_atom_sites_solution_hydrogens geom
_atom_sites_solution_primary direct
_atom_sites_solution_secondary difmap
_audit_creation_method SHELXL-97
_cell_angle_alpha 90.00
_cell_angle_beta 90.00
_cell_angle_gamma 90.00
_cell_formula_units_Z 4
_cell_length_a 16.598(6)
_cell_length_b 11.093(4)
_cell_length_c 13.208(4)
_cell_measurement_reflns_used 5117
_cell_measurement_temperature 100
_cell_measurement_theta_max 24.89
_cell_measurement_theta_min 2.21
_cell_volume 2431.9(14)
_computing_cell_refinement 'Bruker APEX2'
_computing_data_collection 'Bruker APEX2'
_computing_data_reduction 'Bruker APEX2'
_computing_molecular_graphics 'ORTEP-3 for Windows'
_computing_publication_material SHELXL-97
_computing_structure_refinement SHELXL-97
_computing_structure_solution SHELXS-97
_diffrn_ambient_temperature 100
_diffrn_detector_area_resol_mean 8.333
_diffrn_measured_fraction_theta_full 0.985
_diffrn_measured_fraction_theta_max 0.962
_diffrn_measurement_device_type 'Bruker APEX II CCD area detector'
_diffrn_measurement_method '\f and \w scans'
_diffrn_radiation_monochromator graphite
_diffrn_radiation_source 'fine-focus sealed tube'
_diffrn_radiation_type MoK\a
_diffrn_radiation_wavelength 0.71073
_diffrn_reflns_av_R_equivalents 0.0204
_diffrn_reflns_av_sigmaI/netI 0.0164
_diffrn_reflns_limit_h_max 19
_diffrn_reflns_limit_h_min -19
_diffrn_reflns_limit_k_max 13
_diffrn_reflns_limit_k_min -12
_diffrn_reflns_limit_l_max 15
_diffrn_reflns_limit_l_min -14
_diffrn_reflns_number 20491
_diffrn_reflns_theta_full 25.00
_diffrn_reflns_theta_max 25.44
_diffrn_reflns_theta_min 1.54
_diffrn_standards_decay_% 0
_diffrn_standards_number 0
_exptl_absorpt_coefficient_mu 0.093
_exptl_absorpt_correction_type none
_exptl_crystal_colour colourless
_exptl_crystal_density_diffrn 1.274
_exptl_crystal_density_method 'not measured'
_exptl_crystal_description plate
_exptl_crystal_F_000 1008
_exptl_crystal_size_max 0.30
_exptl_crystal_size_mid 0.20
_exptl_crystal_size_min 0.08
_refine_diff_density_max 0.176
_refine_diff_density_min -0.155
_refine_diff_density_rms 0.031
_refine_ls_abs_structure_details 'Flack H D (1983), Acta Cryst. A39, 876-881'
_refine_ls_abs_structure_Flack -0.2(7)
_refine_ls_extinction_method none
_refine_ls_goodness_of_fit_ref 1.044
_refine_ls_hydrogen_treatment mixed
_refine_ls_matrix_type full
_refine_ls_number_parameters 324
_refine_ls_number_reflns 4222
_refine_ls_number_restraints 0
_refine_ls_restrained_S_all 1.044
_refine_ls_R_factor_all 0.0324
_refine_ls_R_factor_gt 0.0287
_refine_ls_shift/su_max 0.001
_refine_ls_shift/su_mean 0.000
_refine_ls_structure_factor_coef Fsqd
_refine_ls_weighting_details 'calc w=1/[\s^2^(Fo^2^)+(0.0370P)^2^+0.4928P] where P=(Fo^2^+2Fc^2^)/3'
_refine_ls_weighting_scheme calc
_refine_ls_wR_factor_gt 0.0688
_refine_ls_wR_factor_ref 0.0709
_reflns_number_gt 3938
_reflns_number_total 4222
_reflns_threshold_expression >2sigma(I)
_cod_data_source_file jo500916j_si_001.cif
_cod_data_source_block wsy-03-55(s)-dimer#991065
_cod_depositor_comments 'Adding full bibliography for 4029450--4029455.cif.'
_cod_original_cell_volume 2432.1(14)
_cod_original_sg_symbol_H-M P21212
_cod_database_code 4029452

loop_
_symmetry_equiv_pos_as_xyz
'x, y, z'
'-x, -y, z'
'x+1/2, -y+1/2, -z'
'-x+1/2, y+1/2, -z'

loop_
_atom_site_label
_atom_site_type_symbol
_atom_site_fract_x
_atom_site_fract_y
_atom_site_fract_z
_atom_site_U_iso_or_equiv
_atom_site_adp_type
_atom_site_occupancy
_atom_site_symmetry_multiplicity
_atom_site_calc_flag
_atom_site_refinement_flags
_atom_site_disorder_assembly
_atom_site_disorder_group
C1 C 0.36398(9) 0.37356(13) 0.27288(11) 0.0234(3) Uani 1 1 d . . .
C2 C 0.37210(9) 0.50319(13) 0.22715(11) 0.0224(3) Uani 1 1 d . . .
H37 H 0.4258 0.5107 0.1934 0.027 Uiso 1 1 calc R . .
C3 C 0.37100(10) 0.58439(14) 0.32250(11) 0.0265(3) Uani 1 1 d . . .
H1 H 0.4203 0.6344 0.3267 0.032 Uiso 1 1 calc R . .
H2 H 0.3232 0.6377 0.3229 0.032 Uiso 1 1 calc R . .
C4 C 0.36752(10) 0.49308(14) 0.40883(12) 0.0295(4) Uani 1 1 d . . .
H35 H 0.3888 0.5237 0.4748 0.035 Uiso 1 1 calc R . .
C5 C 0.28242(11) 0.43888(16) 0.41489(13) 0.0379(4) Uani 1 1 d . . .
H3 H 0.2407 0.5026 0.4131 0.046 Uiso 1 1 calc R . .
H4 H 0.2755 0.3902 0.4771 0.046 Uiso 1 1 calc R . .
C6 C 0.27869(10) 0.35855(15) 0.31859(13) 0.0316(4) Uani 1 1 d . . .
H5 H 0.2678 0.2734 0.3362 0.038 Uiso 1 1 calc R . .
H6 H 0.2367 0.3873 0.2711 0.038 Uiso 1 1 calc R . .
C7 C 0.44049(9) 0.29605(14) 0.42312(11) 0.0250(3) Uani 1 1 d . . .
C8 C 0.49237(11) 0.25149(14) 0.59284(11) 0.0280(4) Uani 1 1 d . . .
C9 C 0.56589(11) 0.18161(16) 0.55662(13) 0.0367(4) Uani 1 1 d . . .
H7 H 0.5497 0.1241 0.5041 0.055 Uiso 1 1 calc R . .
H8 H 0.5897 0.1379 0.6137 0.055 Uiso 1 1 calc R . .
H9 H 0.6056 0.2379 0.5287 0.055 Uiso 1 1 calc R . .
C10 C 0.51536(11) 0.33557(16) 0.67863(12) 0.0349(4) Uani 1 1 d . . .
H10 H 0.5598 0.3877 0.6569 0.052 Uiso 1 1 calc R . .
H11 H 0.5324 0.2880 0.7374 0.052 Uiso 1 1 calc R . .
H12 H 0.4688 0.3853 0.6970 0.052 Uiso 1 1 calc R . .
C11 C 0.42337(11) 0.16952(16) 0.62342(14) 0.0394(4) Uani 1 1 d . . .
H13 H 0.3769 0.2185 0.6435 0.059 Uiso 1 1 calc R . .
H14 H 0.4401 0.1190 0.6805 0.059 Uiso 1 1 calc R . .
H15 H 0.4085 0.1181 0.5661 0.059 Uiso 1 1 calc R . .
C12 C 0.39005(9) 0.27349(13) 0.20351(11) 0.0242(3) Uani 1 1 d . . .
H16 H 0.3846 0.1949 0.2384 0.029 Uiso 1 1 calc R . .
H17 H 0.3555 0.2723 0.1424 0.029 Uiso 1 1 calc R . .
C13 C 0.50864(11) 0.18719(16) 0.13838(14) 0.0388(4) Uani 1 1 d . . .
H18 H 0.5015 0.1218 0.1875 0.058 Uiso 1 1 calc R . .
H19 H 0.5663 0.2020 0.1281 0.058 Uiso 1 1 calc R . .
H20 H 0.4839 0.1643 0.0738 0.058 Uiso 1 1 calc R . .
C14 C 0.30614(9) 0.53279(13) 0.15041(11) 0.0225(3) Uani 1 1 d . B .
C15 C 0.26151(9) 0.50648(14) -0.03242(11) 0.0219(3) Uani 1 1 d . B .
C16 C 0.28060(9) 0.39342(14) -0.09895(11) 0.0236(3) Uani 1 1 d . . .
H38 H 0.2471 0.3242 -0.0749 0.028 Uiso 1 1 calc R . .
C17 C 0.36980(10) 0.36738(14) -0.07471(12) 0.0282(4) Uani 1 1 d . . .
H21 H 0.3765 0.2866 -0.0440 0.034 Uiso 1 1 calc R . .
H22 H 0.4036 0.3728 -0.1363 0.034 Uiso 1 1 calc R . .
C18 C 0.39083(9) 0.46677(15) 0.00049(12) 0.0267(3) Uani 1 1 d . B .
H36 H 0.4386 0.4490 0.0441 0.032 Uiso 1 1 calc R . .
C19 C 0.39521(10) 0.58777(16) -0.05578(13) 0.0318(4) Uani 1 1 d . . .
H23 H 0.4266 0.5803 -0.1192 0.038 Uiso 1 1 calc R . .
H24 H 0.4198 0.6510 -0.0128 0.038 Uiso 1 1 calc R . .
C20 C 0.30529(9) 0.61615(14) -0.07813(12) 0.0272(3) Uani 1 1 d . . .
H25 H 0.2882 0.6920 -0.0449 0.033 Uiso 1 1 calc R . .
H26 H 0.2953 0.6225 -0.1518 0.033 Uiso 1 1 calc R . .
C21 C 0.17267(9) 0.52395(16) -0.01215(12) 0.0286(4) Uani 1 1 d . . .
H27 H 0.1677 0.5859 0.0414 0.034 Uiso 1 1 calc R A 1
H28 H 0.1486 0.5584 -0.0743 0.034 Uiso 1 1 calc R A 1
C22A C 0.0774(5) 0.4381(7) 0.1005(5) 0.044(2) Uani 0.522(15) 1 d P B 1
H39 H 0.1003 0.4955 0.1489 0.066 Uiso 0.522(15) 1 calc PR B 1
H40 H 0.0733 0.3585 0.1322 0.066 Uiso 0.522(15) 1 calc PR B 1
H41 H 0.0237 0.4654 0.0799 0.066 Uiso 0.522(15) 1 calc PR B 1
C22B C 0.1147(6) 0.4079(5) 0.1180(4) 0.0348(17) Uani 0.478(15) 1 d P B 2
H42 H 0.1026 0.4905 0.1396 0.052 Uiso 0.478(15) 1 calc PR B 2
H43 H 0.1465 0.3674 0.1704 0.052 Uiso 0.478(15) 1 calc PR B 2
H44 H 0.0642 0.3639 0.1074 0.052 Uiso 0.478(15) 1 calc PR B 2
C23 C 0.26399(9) 0.41438(14) -0.21028(12) 0.0258(3) Uani 1 1 d . . .
C24 C 0.16009(11) 0.4340(2) -0.33176(13) 0.0447(5) Uani 1 1 d . . .
H32 H 0.1806 0.5120 -0.3550 0.067 Uiso 1 1 calc R . .
H33 H 0.1012 0.4335 -0.3361 0.067 Uiso 1 1 calc R . .
H34 H 0.1820 0.3697 -0.3745 0.067 Uiso 1 1 calc R . .
N1 N 0.41427(8) 0.39101(11) 0.36513(9) 0.0241(3) Uani 1 1 d . . .
N2 N 0.31364(7) 0.47911(11) 0.05684(9) 0.0223(3) Uani 1 1 d . . .
O1 O 0.44589(7) 0.19241(10) 0.39521(8) 0.0334(3) Uani 1 1 d . . .
O2 O 0.46417(7) 0.33685(10) 0.51475(8) 0.0279(3) Uani 1 1 d . . .
O3 O 0.47177(6) 0.29242(9) 0.17521(8) 0.0269(2) Uani 1 1 d . . .
O4 O 0.24734(6) 0.59355(10) 0.17398(8) 0.0309(3) Uani 1 1 d . . .
O5A O 0.1272(5) 0.4308(7) 0.0154(6) 0.0396(14) Uani 0.522(15) 1 d P B 1
O5B O 0.1504(4) 0.4103(5) 0.0444(5) 0.0281(11) Uani 0.478(15) 1 d P B 2
O6 O 0.31329(7) 0.43040(12) -0.27511(8) 0.0376(3) Uani 1 1 d . . .
O7 O 0.18447(7) 0.41432(12) -0.22776(8) 0.0362(3) Uani 1 1 d . . .

loop_
_atom_site_aniso_label
_atom_site_aniso_U_11
_atom_site_aniso_U_22
_atom_site_aniso_U_33
_atom_site_aniso_U_23
_atom_site_aniso_U_13
_atom_site_aniso_U_12
C1 0.0241(8) 0.0245(8) 0.0217(8) 0.0010(6) -0.0004(6) -0.0021(6)
C2 0.0222(7) 0.0239(7) 0.0211(7) -0.0006(6) 0.0008(6) -0.0007(6)
C3 0.0329(8) 0.0217(8) 0.0247(8) -0.0019(7) -0.0030(7) 0.0033(7)
C4 0.0407(9) 0.0265(8) 0.0212(8) -0.0021(7) 0.0022(7) 0.0074(7)
C5 0.0437(10) 0.0335(10) 0.0366(10) 0.0051(8) 0.0159(8) 0.0080(8)
C6 0.0288(8) 0.0297(9) 0.0364(9) 0.0059(7) 0.0079(7) -0.0005(7)
C7 0.0288(8) 0.0255(8) 0.0207(8) 0.0000(7) 0.0020(6) 0.0010(7)
C8 0.0398(9) 0.0244(7) 0.0198(8) 0.0048(6) 0.0008(7) 0.0080(7)
C9 0.0425(10) 0.0373(10) 0.0304(9) -0.0006(8) -0.0006(8) 0.0118(8)
C10 0.0497(11) 0.0335(9) 0.0213(8) 0.0021(7) -0.0039(8) 0.0079(8)
C11 0.0535(11) 0.0342(9) 0.0303(9) 0.0070(8) 0.0081(8) -0.0008(9)
C12 0.0241(8) 0.0253(8) 0.0232(8) -0.0006(6) -0.0020(6) -0.0016(6)
C13 0.0335(9) 0.0346(10) 0.0483(10) -0.0081(9) 0.0038(8) 0.0079(8)
C14 0.0234(7) 0.0205(8) 0.0236(8) 0.0007(6) 0.0007(6) -0.0028(6)
C15 0.0240(8) 0.0219(7) 0.0196(8) 0.0016(6) -0.0020(6) 0.0014(6)
C16 0.0265(7) 0.0212(7) 0.0232(8) 0.0013(6) -0.0009(6) 0.0002(6)
C17 0.0305(8) 0.0298(8) 0.0244(8) -0.0002(6) -0.0004(7) 0.0088(7)
C18 0.0182(7) 0.0377(9) 0.0240(8) 0.0007(7) -0.0007(6) 0.0022(6)
C19 0.0278(8) 0.0363(9) 0.0314(9) -0.0012(7) 0.0041(7) -0.0068(7)
C20 0.0325(9) 0.0229(8) 0.0263(8) 0.0011(7) 0.0020(7) -0.0004(7)
C21 0.0244(8) 0.0394(10) 0.0219(8) -0.0002(7) -0.0022(6) 0.0030(7)
C22A 0.038(3) 0.049(3) 0.044(3) -0.011(2) 0.018(3) -0.009(3)
C22B 0.042(4) 0.029(2) 0.033(3) -0.0001(18) -0.007(2) 0.007(2)
C23 0.0292(8) 0.0222(8) 0.0259(8) -0.0017(7) -0.0006(7) 0.0000(6)
C24 0.0426(10) 0.0673(14) 0.0242(9) -0.0066(9) -0.0097(8) 0.0104(9)
N1 0.0332(7) 0.0216(6) 0.0175(6) -0.0013(5) 0.0000(5) 0.0038(5)
N2 0.0196(6) 0.0252(7) 0.0220(6) -0.0004(5) -0.0025(5) 0.0020(5)
O1 0.0499(7) 0.0236(6) 0.0268(6) -0.0012(5) -0.0055(5) 0.0044(5)
O2 0.0405(6) 0.0246(6) 0.0187(5) 0.0019(4) -0.0021(5) 0.0044(5)
O3 0.0254(5) 0.0253(6) 0.0301(6) -0.0029(5) 0.0028(5) 0.0015(4)
O4 0.0297(6) 0.0350(6) 0.0279(6) -0.0029(5) -0.0005(5) 0.0096(5)
O5A 0.037(3) 0.049(3) 0.033(3) -0.013(2) 0.011(2) -0.014(2)
O5B 0.027(3) 0.033(2) 0.024(3) 0.0008(17) 0.0073(18) -0.0074(17)
O6 0.0348(6) 0.0542(8) 0.0239(6) 0.0045(6) 0.0027(5) -0.0020(6)
O7 0.0290(6) 0.0594(8) 0.0202(6) -0.0033(6) -0.0048(5) 0.0014(6)

loop_
_atom_type_symbol
_atom_type_description
_atom_type_scat_dispersion_real
_atom_type_scat_dispersion_imag
_atom_type_scat_source
C C 0.0033 0.0016 'International Tables Vol C Tables 4.2.6.8 and 6.1.1.4'
H H 0.0000 0.0000 'International Tables Vol C Tables 4.2.6.8 and 6.1.1.4'
N N 0.0061 0.0033 'International Tables Vol C Tables 4.2.6.8 and 6.1.1.4'
O O 0.0106 0.0060 'International Tables Vol C Tables 4.2.6.8 and 6.1.1.4'

loop_
_geom_angle_atom_site_label_1
_geom_angle_atom_site_label_2
_geom_angle_atom_site_label_3
_geom_angle
N1 C1 C12 115.68(12)
N1 C1 C6 101.97(12)
C12 C1 C6 114.94(12)
N1 C1 C2 98.51(11)
C12 C1 C2 114.74(12)
C6 C1 C2 109.15(12)
C14 C2 C3 113.97(12)
C14 C2 C1 113.06(12)
C3 C2 C1 102.68(12)
C14 C2 H37 109.0
C3 C2 H37 109.0
C1 C2 H37 109.0
C4 C3 C2 102.83(12)
C4 C3 H1 111.2
C2 C3 H1 111.2
C4 C3 H2 111.2
C2 C3 H2 111.2
H1 C3 H2 109.1
N1 C4 C3 101.26(12)
N1 C4 C5 101.63(13)
C3 C4 C5 109.47(14)
N1 C4 H35 114.3
C3 C4 H35 114.3
C5 C4 H35 114.3
C4 C5 C6 102.61(13)
C4 C5 H3 111.2
C6 C5 H3 111.2
C4 C5 H4 111.2
C6 C5 H4 111.2
H3 C5 H4 109.2
C1 C6 C5 102.77(13)
C1 C6 H5 111.2
C5 C6 H5 111.2
C1 C6 H6 111.2
C5 C6 H6 111.2
H5 C6 H6 109.1
O1 C7 O2 124.72(14)
O1 C7 N1 125.59(14)
O2 C7 N1 109.58(13)
O2 C8 C10 101.97(12)
O2 C8 C11 109.33(14)
C10 C8 C11 111.08(14)
O2 C8 C9 111.16(13)
C10 C8 C9 110.26(15)
C11 C8 C9 112.55(14)
C8 C9 H7 109.5
C8 C9 H8 109.5
H7 C9 H8 109.5
C8 C9 H9 109.5
H7 C9 H9 109.5
H8 C9 H9 109.5
C8 C10 H10 109.5
C8 C10 H11 109.5
H10 C10 H11 109.5
C8 C10 H12 109.5
H10 C10 H12 109.5
H11 C10 H12 109.5
C8 C11 H13 109.5
C8 C11 H14 109.5
H13 C11 H14 109.5
C8 C11 H15 109.5
H13 C11 H15 109.5
H14 C11 H15 109.5
O3 C12 C1 109.01(12)
O3 C12 H16 109.9
C1 C12 H16 109.9
O3 C12 H17 109.9
C1 C12 H17 109.9
H16 C12 H17 108.3
O3 C13 H18 109.5
O3 C13 H19 109.5
H18 C13 H19 109.5
O3 C13 H20 109.5
H18 C13 H20 109.5
H19 C13 H20 109.5
O4 C14 N2 122.50(13)
O4 C14 C2 121.33(13)
N2 C14 C2 115.95(12)
N2 C15 C21 116.84(12)
N2 C15 C20 101.34(12)
C21 C15 C20 115.37(13)
N2 C15 C16 99.39(11)
C21 C15 C16 113.58(12)
C20 C15 C16 108.52(12)
C23 C16 C17 113.90(13)
C23 C16 C15 112.69(12)
C17 C16 C15 103.18(12)
C23 C16 H38 108.9
C17 C16 H38 108.9
C15 C16 H38 108.9
C18 C17 C16 102.69(12)
C18 C17 H21 111.2
C16 C17 H21 111.2
C18 C17 H22 111.2
C16 C17 H22 111.2
H21 C17 H22 109.1
N2 C18 C17 101.26(12)
N2 C18 C19 101.68(12)
C17 C18 C19 109.12(13)
N2 C18 H36 114.4
C17 C18 H36 114.4
C19 C18 H36 114.4
C18 C19 C20 102.92(12)
C18 C19 H23 111.2
C20 C19 H23 111.2
C18 C19 H24 111.2
C20 C19 H24 111.2
H23 C19 H24 109.1
C15 C20 C19 102.63(12)
C15 C20 H25 111.2
C19 C20 H25 111.2
C15 C20 H26 111.2
C19 C20 H26 111.2
H25 C20 H26 109.2
O5A C21 O5B 22.8(3)
O5A C21 C15 120.1(4)
O5B C21 C15 102.7(3)
O5A C21 H27 107.3
O5B C21 H27 101.9
C15 C21 H27 107.3
O5A C21 H28 107.3
O5B C21 H28 129.2
C15 C21 H28 107.3
H27 C21 H28 106.9
O5B C22B H42 109.5
O5B C22B H43 109.5
H42 C22B H43 109.5
O5B C22B H44 109.5
H42 C22B H44 109.5
H43 C22B H44 109.5
O6 C23 O7 123.35(14)
O6 C23 C16 126.36(14)
O7 C23 C16 110.28(13)
O7 C24 H32 109.5
O7 C24 H33 109.5
H32 C24 H33 109.5
O7 C24 H34 109.5
H32 C24 H34 109.5
H33 C24 H34 109.5
C7 N1 C4 122.16(12)
C7 N1 C1 122.29(12)
C4 N1 C1 97.11(11)
C14 N2 C18 124.49(12)
C14 N2 C15 124.61(12)
C18 N2 C15 97.05(11)
C7 O2 C8 120.23(12)
C13 O3 C12 112.56(12)
C21 O5A C22A 120.7(5)
C22B O5B C21 124.6(5)
C23 O7 C24 116.01(13)

loop_
_geom_bond_atom_site_label_1
_geom_bond_atom_site_label_2
_geom_bond_distance
C1 N1 1.490(2)
C1 C12 1.503(2)
C1 C6 1.548(2)
C1 C2 1.566(2)
C2 C14 1.528(2)
C2 C3 1.548(2)
C2 H37 1.0000
C3 C4 1.526(2)
C3 H1 0.9900
C3 H2 0.9900
C4 N1 1.489(2)
C4 C5 1.537(3)
C4 H35 1.0000
C5 C6 1.554(2)
C5 H3 0.9900
C5 H4 0.9900
C6 H5 0.9900
C6 H6 0.9900
C7 O1 1.2107(19)
C7 O2 1.3505(19)
C7 N1 1.373(2)
C8 O2 1.4764(18)
C8 C10 1.516(2)
C8 C11 1.517(3)
C8 C9 1.523(2)
C9 H7 0.9800
C9 H8 0.9800
C9 H9 0.9800
C10 H10 0.9800
C10 H11 0.9800
C10 H12 0.9800
C11 H13 0.9800
C11 H14 0.9800
C11 H15 0.9800
C12 O3 1.4226(19)
C12 H16 0.9900
C12 H17 0.9900
C13 O3 1.4050(19)
C13 H18 0.9800
C13 H19 0.9800
C13 H20 0.9800
C14 O4 1.2263(18)
C14 N2 1.3775(19)
C15 N2 1.4935(18)
C15 C21 1.511(2)
C15 C20 1.540(2)
C15 C16 1.564(2)
C16 C23 1.514(2)
C16 C17 1.542(2)
C16 H38 1.0000
C17 C18 1.524(2)
C17 H21 0.9900
C17 H22 0.9900
C18 N2 1.488(2)
C18 C19 1.536(2)
C18 H36 1.0000
C19 C20 1.554(2)
C19 H23 0.9900
C19 H24 0.9900
C20 H25 0.9900
C20 H26 0.9900
C21 O5A 1.330(6)
C21 O5B 1.511(6)
C21 H27 0.9900
C21 H28 0.9900
C22A O5A 1.397(7)
C22A H39 0.9800
C22A H40 0.9800
C22A H41 0.9800
C22B O5B 1.140(9)
C22B H42 0.9800
C22B H43 0.9800
C22B H44 0.9800
C23 O6 1.1976(19)
C23 O7 1.3401(19)
C24 O7 1.448(2)
C24 H32 0.9800
C24 H33 0.9800
C24 H34 0.9800

loop_
_geom_torsion_atom_site_label_1
_geom_torsion_atom_site_label_2
_geom_torsion_atom_site_label_3
_geom_torsion_atom_site_label_4
_geom_torsion
N1 C1 C2 C14 -160.63(11)
C12 C1 C2 C14 75.92(16)
C6 C1 C2 C14 -54.73(16)
N1 C1 C2 C3 -37.37(13)
C12 C1 C2 C3 -160.83(13)
C6 C1 C2 C3 68.53(15)
C14 C2 C3 C4 125.79(13)
C1 C2 C3 C4 3.14(15)
C2 C3 C4 N1 32.44(15)
C2 C3 C4 C5 -74.33(15)
N1 C4 C5 C6 -35.69(15)
C3 C4 C5 C6 70.83(15)
N1 C1 C6 C5 31.66(14)
C12 C1 C6 C5 157.60(13)
C2 C1 C6 C5 -71.86(15)
C4 C5 C6 C1 2.38(16)
N1 C1 C12 O3 -55.74(16)
C6 C1 C12 O3 -174.25(12)
C2 C1 C12 O3 57.98(16)
C3 C2 C14 O4 -16.9(2)
C1 C2 C14 O4 99.87(16)
C3 C2 C14 N2 168.27(13)
C1 C2 C14 N2 -74.96(16)
N2 C15 C16 C23 -157.40(12)
C21 C15 C16 C23 77.74(16)
C20 C15 C16 C23 -52.00(16)
N2 C15 C16 C17 -34.11(13)
C21 C15 C16 C17 -158.96(13)
C20 C15 C16 C17 71.30(14)
C23 C16 C17 C18 122.13(14)
C15 C16 C17 C18 -0.36(15)
C16 C17 C18 N2 35.09(15)
C16 C17 C18 C19 -71.62(15)
N2 C18 C19 C20 -33.49(15)
C17 C18 C19 C20 72.92(15)
N2 C15 C20 C19 34.27(14)
C21 C15 C20 C19 161.48(13)
C16 C15 C20 C19 -69.78(14)
C18 C19 C20 C15 -0.57(15)
N2 C15 C21 O5A -69.4(4)
C20 C15 C21 O5A 171.7(4)
C16 C15 C21 O5A 45.5(4)
N2 C15 C21 O5B -53.6(3)
C20 C15 C21 O5B -172.5(3)
C16 C15 C21 O5B 61.3(3)
C17 C16 C23 O6 -12.1(2)
C15 C16 C23 O6 105.01(18)
C17 C16 C23 O7 168.72(13)
C15 C16 C23 O7 -74.17(16)
O1 C7 N1 C4 145.74(16)
O2 C7 N1 C4 -37.97(19)
O1 C7 N1 C1 21.0(2)
O2 C7 N1 C1 -162.75(12)
C3 C4 N1 C7 167.25(13)
C5 C4 N1 C7 -79.92(17)
C3 C4 N1 C1 -57.15(14)
C5 C4 N1 C1 55.68(13)
C12 C1 N1 C7 -43.87(19)
C6 C1 N1 C7 81.59(16)
C2 C1 N1 C7 -166.65(13)
C12 C1 N1 C4 -179.39(13)
C6 C1 N1 C4 -53.92(13)
C2 C1 N1 C4 57.84(12)
O4 C14 N2 C18 143.47(15)
C2 C14 N2 C18 -41.77(19)
O4 C14 N2 C15 12.6(2)
C2 C14 N2 C15 -172.68(13)
C17 C18 N2 C14 161.37(13)
C19 C18 N2 C14 -86.16(16)
C17 C18 N2 C15 -57.44(13)
C19 C18 N2 C15 55.03(13)
C21 C15 N2 C14 -40.4(2)
C20 C15 N2 C14 85.81(16)
C16 C15 N2 C14 -163.00(13)
C21 C15 N2 C18 178.44(13)
C20 C15 N2 C18 -55.32(13)
C16 C15 N2 C18 55.88(13)
O1 C7 O2 C8 -5.9(2)
N1 C7 O2 C8 177.82(13)
C10 C8 O2 C7 177.67(13)
C11 C8 O2 C7 -64.68(18)
C9 C8 O2 C7 60.18(19)
C1 C12 O3 C13 160.93(13)
O5B C21 O5A C22A 86.0(11)
C15 C21 O5A C22A 129.3(4)
O5A C21 O5B C22B -86.0(12)
C15 C21 O5B C22B 131.4(5)
O6 C23 O7 C24 0.6(2)
C16 C23 O7 C24 179.78(14)
